data_7018789
loop_
_publ_author_name
'Carmichael, Duncan'
'le Goff, Xavier F.'
'Muller, Eric'
'Ricard, Louis'
'Stankevi\<c, Marek'

_publ_section_title
;
 Diastereoselective synthesis and coordination chemistry of enantiopure
 keto-bis-(2-phosphametallocene)s.
;
_journal_issue 17
_journal_name_full 'Dalton transactions (Cambridge, England : 2003)'
_journal_page_first 5155
_journal_page_last 5162
_journal_paper_doi 10.1039/c2dt11647b
_journal_volume 41
_journal_year 2012
_chemical_formula_moiety 'C55 H67 Cl O P2 Ru3, 2(C H2 Cl2)'
_chemical_formula_sum 'C57 H71 Cl5 O P2 Ru3'
_chemical_formula_weight 1314.54
_chemical_name_systematic
;
?
;
_space_group_IT_number 4
_symmetry_cell_setting monoclinic
_symmetry_space_group_name_Hall 'P 2yb'
_symmetry_space_group_name_H-M 'P 1 21 1'
_atom_sites_solution_hydrogens geom
_atom_sites_solution_primary direct
_atom_sites_solution_secondary difmap
_audit_creation_method SHELXL-97
_cell_angle_alpha 90.00
_cell_angle_beta 90.415(1)
_cell_angle_gamma 90.00
_cell_formula_units_Z 2
_cell_length_a 11.427(1)
_cell_length_b 13.624(1)
_cell_length_c 17.850(1)
_cell_measurement_reflns_used 1636
_cell_measurement_temperature 150.0(1)
_cell_measurement_theta_max 30.034
_cell_measurement_theta_min 0.998
_cell_volume 2778.8(4)
_computing_structure_refinement 'SHELXL-97 (Sheldrick, 1997)'
_computing_structure_solution 'SHELXS-97 (Sheldrick, 1990)'
_diffrn_ambient_temperature 150.0(1)
_diffrn_measured_fraction_theta_full 0.996
_diffrn_measured_fraction_theta_max 0.996
_diffrn_measurement_device_type KappaCCD
_diffrn_measurement_method 'phi and omega scans'
_diffrn_radiation_monochromator graphite
_diffrn_radiation_source 'fine-focus sealed tube'
_diffrn_radiation_type MoK\a
_diffrn_radiation_wavelength 0.71069
_diffrn_reflns_av_R_equivalents 0.0237
_diffrn_reflns_av_sigmaI/netI 0.0680
_diffrn_reflns_limit_h_max 15
_diffrn_reflns_limit_h_min -16
_diffrn_reflns_limit_k_max 19
_diffrn_reflns_limit_k_min -17
_diffrn_reflns_limit_l_max 17
_diffrn_reflns_limit_l_min -25
_diffrn_reflns_number 20289
_diffrn_reflns_theta_full 30.03
_diffrn_reflns_theta_max 30.03
_diffrn_reflns_theta_min 3.20
_exptl_absorpt_coefficient_mu 1.142
_exptl_absorpt_correction_T_max 0.9775
_exptl_absorpt_correction_T_min 0.8752
_exptl_absorpt_correction_type multi-scan
_exptl_absorpt_process_details 'Denzo/Scalepack (Otwinowski & Minor, 1996)'
_exptl_crystal_colour Orange
_exptl_crystal_density_diffrn 1.571
_exptl_crystal_density_method 'not measured'
_exptl_crystal_description Plate
_exptl_crystal_F_000 1336
_exptl_crystal_size_max 0.12
_exptl_crystal_size_mid 0.08
_exptl_crystal_size_min 0.02
_refine_diff_density_max 1.033
_refine_diff_density_min -1.218
_refine_diff_density_rms 0.118
_refine_ls_abs_structure_details 'Flack H D (1983), Acta Cryst. A39, 876-881'
_refine_ls_abs_structure_Flack 0.00(2)
_refine_ls_extinction_method none
_refine_ls_goodness_of_fit_ref 1.012
_refine_ls_hydrogen_treatment constr
_refine_ls_matrix_type full
_refine_ls_number_parameters 632
_refine_ls_number_reflns 14094
_refine_ls_number_restraints 1
_refine_ls_restrained_S_all 1.012
_refine_ls_R_factor_all 0.0538
_refine_ls_R_factor_gt 0.0417
_refine_ls_shift/su_max 0.001
_refine_ls_shift/su_mean 0.000
_refine_ls_structure_factor_coef Fsqd
_refine_ls_weighting_details 'calc w=1/[\s^2^(Fo^2^)+(0.0516P)^2^+0.0000P] where P=(Fo^2^+2Fc^2^)/3'
_refine_ls_weighting_scheme calc
_refine_ls_wR_factor_gt 0.0967
_refine_ls_wR_factor_ref 0.1018
_reflns_number_gt 12010
_reflns_number_total 14094
_reflns_threshold_expression >2sigma(I)
_cod_data_source_file c2dt11647b.txt
_cod_data_source_block em171
_cod_depositor_comments
;
The following automatic conversions were performed:

'_symmetry_cell_setting' value 'Monoclinic' changed to 'monoclinic'
according to /home/saulius/struct/CIF-dictionaries/cif_core.dic
dictionary named 'cif_core.dic' version 2.4.1 from 2010-06-29.

Automatic conversion script
Id: cif_fix_values 1715 2011-07-08 13:25:40Z adriana 
;
_cod_original_sg_symbol_H-M 'P 21 '
_cod_database_code 7018789

loop_
_symmetry_equiv_pos_as_xyz
'x, y, z'
'-x, y+1/2, -z'

loop_
_atom_site_label
_atom_site_type_symbol
_atom_site_fract_x
_atom_site_fract_y
_atom_site_fract_z
_atom_site_U_iso_or_equiv
_atom_site_adp_type
_atom_site_occupancy
_atom_site_symmetry_multiplicity
_atom_site_calc_flag
_atom_site_refinement_flags
Ru1 Ru 0.86328(3) 1.04294(3) 0.348905(19) 0.02166(8) Uani 1 1 d .
Ru2 Ru 0.81139(3) 0.86662(2) 0.038990(18) 0.01780(8) Uani 1 1 d .
Ru3 Ru 0.56826(3) 0.88080(2) 0.230651(18) 0.01837(8) Uani 1 1 d .
Cl1 Cl 0.62439(10) 0.70628(8) 0.22591(7) 0.0272(2) Uani 1 1 d .
P1 P 0.74126(10) 0.92400(8) 0.28554(7) 0.0212(2) Uani 1 1 d .
P2 P 0.66526(10) 0.91582(8) 0.12409(6) 0.0184(2) Uani 1 1 d .
O1 O 0.9578(3) 1.0737(3) 0.15620(19) 0.0394(9) Uani 1 1 d .
C1 C 0.6817(5) 0.7597(4) 0.4217(3) 0.0344(12) Uani 1 1 d .
H1 H 0.6622 0.7379 0.3726 0.041 Uiso 1 1 calc R
C2 C 0.6300(5) 0.7163(4) 0.4828(3) 0.0387(13) Uani 1 1 d .
H2 H 0.5773 0.6631 0.4755 0.046 Uiso 1 1 calc R
C3 C 0.6538(5) 0.7491(4) 0.5542(3) 0.0377(13) Uani 1 1 d .
H3 H 0.6164 0.7201 0.5961 0.045 Uiso 1 1 calc R
C4 C 0.7332(5) 0.8253(4) 0.5644(3) 0.0372(12) Uani 1 1 d .
H4 H 0.7498 0.8484 0.6135 0.045 Uiso 1 1 calc R
C5 C 0.7871(4) 0.8668(4) 0.5052(3) 0.0346(11) Uani 1 1 d .
H5 H 0.8424 0.9177 0.5135 0.041 Uiso 1 1 calc R
C6 C 0.7627(4) 0.8358(3) 0.4313(3) 0.0256(10) Uani 1 1 d .
C7 C 0.8191(4) 0.8810(4) 0.3651(2) 0.0243(9) Uani 1 1 d .
C8 C 0.9420(4) 0.8943(4) 0.3565(3) 0.0312(11) Uani 1 1 d .
C9 C 0.9734(4) 0.9410(4) 0.2876(3) 0.0272(10) Uani 1 1 d .
C10 C 0.8727(4) 0.9620(3) 0.2421(3) 0.0218(9) Uani 1 1 d .
C11 C 0.8781(4) 1.0159(3) 0.1681(3) 0.0251(10) Uani 1 1 d .
C12 C 0.7878(4) 0.9945(3) 0.1113(2) 0.0209(9) Uani 1 1 d .
C13 C 0.7982(4) 1.0265(3) 0.0341(2) 0.0198(9) Uani 1 1 d .
C14 C 0.7083(4) 0.9838(3) -0.0128(2) 0.0203(9) Uani 1 1 d .
C15 C 0.6293(4) 0.9212(3) 0.0267(2) 0.0187(9) Uani 1 1 d .
C16 C 0.5321(3) 0.8669(3) -0.0082(2) 0.0204(8) Uani 1 1 d .
C17 C 0.4568(4) 0.9110(4) -0.0610(3) 0.0303(11) Uani 1 1 d .
H17 H 0.4673 0.9780 -0.0740 0.036 Uiso 1 1 calc R
C18 C 0.3673(5) 0.8572(4) -0.0943(3) 0.0395(13) Uani 1 1 d .
H18 H 0.3168 0.8880 -0.1297 0.047 Uiso 1 1 calc R
C19 C 0.3510(5) 0.7607(4) -0.0768(3) 0.0419(14) Uani 1 1 d .
H19 H 0.2914 0.7239 -0.1014 0.050 Uiso 1 1 calc R
C20 C 0.4225(4) 0.7157(4) -0.0221(3) 0.0342(12) Uani 1 1 d .
H20 H 0.4098 0.6492 -0.0084 0.041 Uiso 1 1 calc R
C21 C 0.5106(4) 0.7686(3) 0.0110(3) 0.0275(10) Uani 1 1 d .
H21 H 0.5584 0.7381 0.0480 0.033 Uiso 1 1 calc R
C22 C 0.7019(4) 1.0019(4) -0.0955(2) 0.0274(10) Uani 1 1 d .
H22A H 0.6536 1.0600 -0.1054 0.041 Uiso 1 1 calc R
H22B H 0.6669 0.9447 -0.1205 0.041 Uiso 1 1 calc R
H22C H 0.7808 1.0128 -0.1149 0.041 Uiso 1 1 calc R
C23 C 0.8876(4) 1.0976(3) 0.0052(3) 0.0292(11) Uani 1 1 d .
H23A H 0.8855 1.0978 -0.0497 0.044 Uiso 1 1 calc R
H23B H 0.9656 1.0777 0.0226 0.044 Uiso 1 1 calc R
H23C H 0.8700 1.1636 0.0239 0.044 Uiso 1 1 calc R
C24 C 1.0995(4) 0.9544(4) 0.2660(3) 0.0386(13) Uani 1 1 d .
H24A H 1.1425 0.9847 0.3077 0.058 Uiso 1 1 calc R
H24B H 1.1040 0.9970 0.2218 0.058 Uiso 1 1 calc R
H24C H 1.1341 0.8904 0.2545 0.058 Uiso 1 1 calc R
C25 C 1.0332(5) 0.8543(4) 0.4098(3) 0.0385(12) Uani 1 1 d .
H25A H 1.0663 0.7938 0.3892 0.058 Uiso 1 1 calc R
H25B H 0.9970 0.8402 0.4583 0.058 Uiso 1 1 calc R
H25C H 1.0956 0.9030 0.4167 0.058 Uiso 1 1 calc R
C26 C 0.7776(5) 1.1805(3) 0.3951(3) 0.0282(10) Uani 1 1 d .
C27 C 0.8519(5) 1.1374(3) 0.4501(3) 0.0294(11) Uani 1 1 d .
C28 C 0.9690(4) 1.1376(3) 0.4224(3) 0.0276(10) Uani 1 1 d .
C29 C 0.9661(4) 1.1779(3) 0.3493(3) 0.0277(10) Uani 1 1 d .
C30 C 0.8480(5) 1.2013(3) 0.3318(3) 0.0286(11) Uani 1 1 d .
C31 C 0.6549(5) 1.2109(4) 0.4080(3) 0.0386(13) Uani 1 1 d .
H31A H 0.6540 1.2737 0.4347 0.058 Uiso 1 1 calc R
H31B H 0.6153 1.1609 0.4381 0.058 Uiso 1 1 calc R
H31C H 0.6143 1.2180 0.3598 0.058 Uiso 1 1 calc R
C32 C 0.8151(5) 1.1143(4) 0.5298(3) 0.0406(13) Uani 1 1 d .
H32A H 0.8101 1.1753 0.5586 0.061 Uiso 1 1 calc R
H32B H 0.8729 1.0706 0.5531 0.061 Uiso 1 1 calc R
H32C H 0.7384 1.0820 0.5290 0.061 Uiso 1 1 calc R
C33 C 1.0745(5) 1.1067(4) 0.4661(3) 0.0376(12) Uani 1 1 d .
H33A H 1.1312 1.0764 0.4322 0.056 Uiso 1 1 calc R
H33B H 1.0516 1.0591 0.5045 0.056 Uiso 1 1 calc R
H33C H 1.1099 1.1642 0.4901 0.056 Uiso 1 1 calc R
C34 C 1.0678(5) 1.2011(4) 0.2999(3) 0.0407(13) Uani 1 1 d .
H34A H 1.0840 1.2717 0.3019 0.061 Uiso 1 1 calc R
H34B H 1.0492 1.1820 0.2483 0.061 Uiso 1 1 calc R
H34C H 1.1369 1.1648 0.3174 0.061 Uiso 1 1 calc R
C35 C 0.8052(6) 1.2502(4) 0.2597(3) 0.0422(14) Uani 1 1 d .
H35A H 0.7209 1.2389 0.2536 0.063 Uiso 1 1 calc R
H35B H 0.8467 1.2222 0.2169 0.063 Uiso 1 1 calc R
H35C H 0.8203 1.3209 0.2623 0.063 Uiso 1 1 calc R
C36 C 0.8413(4) 0.7082(3) 0.0305(3) 0.0243(10) Uani 1 1 d .
C37 C 0.9276(4) 0.7504(3) 0.0783(3) 0.0249(10) Uani 1 1 d .
C38 C 0.9937(4) 0.8185(3) 0.0347(3) 0.0248(10) Uani 1 1 d .
C39 C 0.9480(4) 0.8182(3) -0.0400(3) 0.0259(10) Uani 1 1 d .
C40 C 0.8514(4) 0.7504(3) -0.0429(3) 0.0230(9) Uani 1 1 d .
C41 C 0.7633(5) 0.6227(3) 0.0499(3) 0.0309(11) Uani 1 1 d .
H41A H 0.6999 0.6178 0.0128 0.046 Uiso 1 1 calc R
H41B H 0.7300 0.6329 0.0998 0.046 Uiso 1 1 calc R
H41C H 0.8092 0.5620 0.0498 0.046 Uiso 1 1 calc R
C42 C 0.9489(5) 0.7189(4) 0.1578(3) 0.0333(11) Uani 1 1 d .
H42A H 0.8737 0.7089 0.1828 0.050 Uiso 1 1 calc R
H42B H 0.9935 0.7698 0.1843 0.050 Uiso 1 1 calc R
H42C H 0.9933 0.6574 0.1583 0.050 Uiso 1 1 calc R
C43 C 1.0985(4) 0.8757(4) 0.0596(3) 0.0324(10) Uani 1 1 d .
H43A H 1.1685 0.8495 0.0353 0.049 Uiso 1 1 calc R
H43B H 1.1073 0.8704 0.1141 0.049 Uiso 1 1 calc R
H43C H 1.0884 0.9448 0.0458 0.049 Uiso 1 1 calc R
C44 C 0.9974(4) 0.8754(4) -0.1045(3) 0.0351(11) Uani 1 1 d .
H44A H 1.0250 0.9394 -0.0866 0.053 Uiso 1 1 calc R
H44B H 0.9365 0.8850 -0.1427 0.053 Uiso 1 1 calc R
H44C H 1.0630 0.8391 -0.1262 0.053 Uiso 1 1 calc R
C45 C 0.7823(5) 0.7243(4) -0.1110(3) 0.0312(11) Uani 1 1 d .
H45A H 0.8228 0.6724 -0.1386 0.047 Uiso 1 1 calc R
H45B H 0.7741 0.7824 -0.1431 0.047 Uiso 1 1 calc R
H45C H 0.7047 0.7011 -0.0963 0.047 Uiso 1 1 calc R
C46 C 0.3798(4) 0.8468(3) 0.2205(3) 0.0226(9) Uani 1 1 d .
C47 C 0.4106(4) 0.8470(3) 0.3004(3) 0.0247(10) Uani 1 1 d .
C48 C 0.4515(4) 0.9420(4) 0.3178(3) 0.0266(10) Uani 1 1 d .
C49 C 0.4476(4) 1.0014(3) 0.2505(3) 0.0254(10) Uani 1 1 d .
C50 C 0.3987(4) 0.9411(3) 0.1915(3) 0.0208(9) Uani 1 1 d .
C51 C 0.3298(4) 0.7585(3) 0.1820(3) 0.0292(11) Uani 1 1 d .
H51A H 0.2478 0.7504 0.1964 0.044 Uiso 1 1 calc R
H51B H 0.3744 0.7001 0.1967 0.044 Uiso 1 1 calc R
H51C H 0.3345 0.7673 0.1276 0.044 Uiso 1 1 calc R
C52 C 0.3926(5) 0.7629(4) 0.3498(3) 0.0347(12) Uani 1 1 d .
H52A H 0.4248 0.7776 0.3995 0.052 Uiso 1 1 calc R
H52B H 0.4323 0.7053 0.3291 0.052 Uiso 1 1 calc R
H52C H 0.3086 0.7494 0.3538 0.052 Uiso 1 1 calc R
C53 C 0.4860(5) 0.9783(4) 0.3939(3) 0.0354(12) Uani 1 1 d .
H53A H 0.4981 0.9222 0.4275 0.053 Uiso 1 1 calc R
H53B H 0.4238 1.0202 0.4137 0.053 Uiso 1 1 calc R
H53C H 0.5587 1.0161 0.3904 0.053 Uiso 1 1 calc R
C54 C 0.4727(5) 1.1107(3) 0.2454(3) 0.0366(13) Uani 1 1 d .
H54A H 0.4841 1.1290 0.1929 0.055 Uiso 1 1 calc R
H54B H 0.5436 1.1260 0.2743 0.055 Uiso 1 1 calc R
H54C H 0.4065 1.1475 0.2658 0.055 Uiso 1 1 calc R
C55 C 0.3638(4) 0.9790(3) 0.1156(3) 0.0275(10) Uani 1 1 d .
H55A H 0.3531 0.9238 0.0811 0.041 Uiso 1 1 calc R
H55B H 0.4253 1.0224 0.0967 0.041 Uiso 1 1 calc R
H55C H 0.2904 1.0158 0.1195 0.041 Uiso 1 1 calc R
Cl2 Cl 0.0357(2) 0.01001(19) 0.69046(15) 0.0965(8) Uani 1 1 d .
Cl3 Cl 0.2591(3) -0.01747(18) 0.61797(16) 0.0986(8) Uani 1 1 d .
C56 C 0.1695(8) 0.0628(7) 0.6708(6) 0.094(3) Uani 1 1 d .
H56A H 0.2099 0.0797 0.7184 0.113 Uiso 1 1 calc R
H56B H 0.1569 0.1243 0.6424 0.113 Uiso 1 1 calc R
Cl4 Cl 0.4600(2) 0.37296(18) 0.26347(12) 0.0931(7) Uani 1 1 d .
Cl5 Cl 0.2796(2) 0.51757(15) 0.28982(12) 0.0807(6) Uani 1 1 d .
C57 C 0.4342(10) 0.4926(7) 0.3012(8) 0.120(4) Uani 1 1 d .
H57A H 0.4810 0.5422 0.2741 0.144 Uiso 1 1 calc R
H57B H 0.4565 0.4946 0.3549 0.144 Uiso 1 1 calc R

loop_
_atom_site_aniso_label
_atom_site_aniso_U_11
_atom_site_aniso_U_22
_atom_site_aniso_U_33
_atom_site_aniso_U_23
_atom_site_aniso_U_13
_atom_site_aniso_U_12
Ru1 0.01905(17) 0.02485(17) 0.02111(18) -0.00193(15) 0.00135(13) -0.00250(15)
Ru2 0.01588(15) 0.01690(15) 0.02066(16) -0.00130(14) 0.00325(12) -0.00074(14)
Ru3 0.01499(15) 0.01945(16) 0.02070(17) -0.00025(14) 0.00256(12) -0.00081(14)
Cl1 0.0296(6) 0.0210(5) 0.0312(6) 0.0015(5) 0.0036(5) 0.0034(5)
P1 0.0178(5) 0.0226(5) 0.0232(6) 0.0001(4) 0.0019(5) -0.0013(4)
P2 0.0149(5) 0.0179(5) 0.0225(6) -0.0006(4) 0.0029(4) -0.0005(4)
O1 0.037(2) 0.054(2) 0.0269(19) -0.0056(17) 0.0045(16) -0.0253(18)
C1 0.032(3) 0.040(3) 0.031(3) 0.004(2) 0.004(2) -0.003(2)
C2 0.032(3) 0.048(3) 0.036(3) 0.015(3) 0.001(2) -0.004(3)
C3 0.037(3) 0.050(3) 0.026(3) 0.011(2) 0.006(2) 0.005(3)
C4 0.047(3) 0.037(3) 0.027(3) 0.002(2) 0.001(2) 0.006(3)
C5 0.036(3) 0.037(3) 0.031(3) 0.003(2) -0.004(2) 0.006(3)
C6 0.023(2) 0.022(2) 0.031(3) 0.0026(19) 0.001(2) 0.0048(18)
C7 0.023(2) 0.025(2) 0.025(2) -0.0003(19) -0.0038(17) -0.001(2)
C8 0.027(2) 0.034(3) 0.032(3) -0.006(2) -0.003(2) 0.006(2)
C9 0.019(2) 0.034(2) 0.028(3) -0.008(2) 0.0030(19) 0.000(2)
C10 0.019(2) 0.022(2) 0.024(2) -0.0040(17) -0.0001(18) -0.0052(18)
C11 0.021(2) 0.026(2) 0.028(2) -0.0086(19) 0.0086(19) -0.0039(18)
C12 0.022(2) 0.0168(19) 0.024(2) -0.0041(17) 0.0041(18) -0.0003(17)
C13 0.023(2) 0.0135(19) 0.023(2) -0.0008(16) 0.0041(18) -0.0004(17)
C14 0.019(2) 0.0195(19) 0.022(2) 0.0033(17) 0.0034(17) 0.0070(17)
C15 0.0118(19) 0.0193(19) 0.025(2) 0.0012(17) 0.0011(17) 0.0022(16)
C16 0.0159(18) 0.025(2) 0.020(2) -0.0042(19) 0.0037(15) -0.0035(19)
C17 0.028(3) 0.036(3) 0.027(3) -0.001(2) 0.000(2) 0.002(2)
C18 0.029(3) 0.061(4) 0.028(3) -0.003(3) -0.005(2) 0.001(3)
C19 0.035(3) 0.055(3) 0.036(3) -0.011(3) 0.005(2) -0.025(3)
C20 0.032(3) 0.038(3) 0.032(3) -0.003(2) 0.001(2) -0.019(2)
C21 0.021(2) 0.032(3) 0.030(3) 0.000(2) 0.000(2) -0.006(2)
C22 0.029(3) 0.031(2) 0.022(2) 0.0053(19) 0.001(2) 0.001(2)
C23 0.030(3) 0.027(2) 0.031(3) 0.007(2) 0.004(2) -0.008(2)
C24 0.015(2) 0.056(3) 0.045(3) -0.014(3) 0.002(2) 0.004(2)
C25 0.029(3) 0.042(3) 0.045(3) 0.003(2) -0.008(2) 0.006(2)
C26 0.032(3) 0.020(2) 0.033(3) -0.0045(19) -0.002(2) -0.0011(19)
C27 0.036(3) 0.026(2) 0.026(3) -0.009(2) 0.005(2) -0.007(2)
C28 0.028(2) 0.028(2) 0.027(3) -0.007(2) 0.000(2) -0.010(2)
C29 0.029(3) 0.028(2) 0.026(3) -0.003(2) 0.001(2) -0.010(2)
C30 0.042(3) 0.018(2) 0.026(3) -0.0015(19) -0.003(2) -0.005(2)
C31 0.034(3) 0.035(3) 0.047(3) -0.009(2) -0.001(2) -0.001(2)
C32 0.053(4) 0.043(3) 0.026(3) -0.004(2) 0.009(3) -0.005(3)
C33 0.031(3) 0.041(3) 0.041(3) -0.006(2) -0.006(2) -0.009(2)
C34 0.036(3) 0.050(3) 0.036(3) 0.001(3) 0.006(2) -0.015(3)
C35 0.057(4) 0.030(3) 0.040(3) 0.001(2) -0.005(3) 0.000(3)
C36 0.029(2) 0.0144(19) 0.030(3) -0.0026(18) 0.007(2) 0.0017(19)
C37 0.023(2) 0.022(2) 0.030(3) -0.0026(19) 0.0050(19) 0.0059(19)
C38 0.018(2) 0.025(2) 0.031(3) -0.0033(19) 0.0021(19) 0.0057(18)
C39 0.021(2) 0.028(2) 0.029(3) -0.003(2) 0.0096(19) 0.0011(19)
C40 0.025(2) 0.019(2) 0.025(2) -0.0075(17) 0.0063(19) 0.0006(18)
C41 0.032(3) 0.021(2) 0.040(3) 0.002(2) 0.007(2) -0.003(2)
C42 0.030(3) 0.035(3) 0.035(3) 0.000(2) -0.002(2) 0.006(2)
C43 0.017(2) 0.037(2) 0.044(3) -0.005(3) 0.0019(19) 0.002(2)
C44 0.031(2) 0.041(3) 0.034(3) -0.004(3) 0.010(2) -0.001(3)
C45 0.036(3) 0.029(2) 0.029(3) -0.005(2) 0.007(2) -0.006(2)
C46 0.0108(18) 0.029(2) 0.028(2) 0.0014(18) 0.0051(17) -0.0021(17)
C47 0.020(2) 0.031(2) 0.024(2) 0.0002(18) 0.0070(18) -0.0041(18)
C48 0.024(2) 0.032(2) 0.024(2) -0.004(2) 0.0061(19) 0.006(2)
C49 0.025(2) 0.022(2) 0.029(3) -0.0044(19) 0.003(2) 0.0027(19)
C50 0.0126(19) 0.021(2) 0.029(2) 0.0003(18) 0.0049(17) 0.0009(17)
C51 0.023(2) 0.028(2) 0.037(3) 0.000(2) -0.003(2) -0.005(2)
C52 0.031(3) 0.036(3) 0.036(3) 0.011(2) 0.004(2) -0.008(2)
C53 0.039(3) 0.039(3) 0.028(3) -0.008(2) 0.002(2) 0.002(2)
C54 0.049(3) 0.021(2) 0.040(3) -0.009(2) 0.004(3) 0.007(2)
C55 0.019(2) 0.030(2) 0.034(3) 0.009(2) -0.0039(19) 0.0018(19)
Cl2 0.0828(16) 0.0945(16) 0.1121(19) 0.0178(14) -0.0079(14) -0.0242(13)
Cl3 0.1010(19) 0.0744(13) 0.120(2) 0.0137(14) -0.0008(16) 0.0113(13)
C56 0.087(7) 0.094(7) 0.101(7) -0.008(6) -0.008(5) -0.030(6)
Cl4 0.1226(19) 0.0793(14) 0.0776(14) 0.0065(13) 0.0105(13) 0.0329(16)
Cl5 0.0996(17) 0.0668(12) 0.0757(13) 0.0013(10) 0.0133(12) 0.0056(11)
C57 0.107(8) 0.055(5) 0.198(12) 0.013(6) 0.031(8) 0.021(5)

loop_
_atom_type_symbol
_atom_type_description
_atom_type_scat_dispersion_real
_atom_type_scat_dispersion_imag
_atom_type_scat_source
C C 0.0033 0.0016 'International Tables Vol C Tables 4.2.6.8 and 6.1.1.4'
H H 0.0000 0.0000 'International Tables Vol C Tables 4.2.6.8 and 6.1.1.4'
Cl Cl 0.1484 0.1585 'International Tables Vol C Tables 4.2.6.8 and 6.1.1.4'
O O 0.0106 0.0060 'International Tables Vol C Tables 4.2.6.8 and 6.1.1.4'
P P 0.1023 0.0942 'International Tables Vol C Tables 4.2.6.8 and 6.1.1.4'
Ru Ru -1.2594 0.8363 'International Tables Vol C Tables 4.2.6.8 and 6.1.1.4'

loop_
_geom_angle_atom_site_label_1
_geom_angle_atom_site_label_2
_geom_angle_atom_site_label_3
_geom_angle
C9 Ru1 C29 103.09(19)
C9 Ru1 C30 127.3(2)
C29 Ru1 C30 37.94(19)
C9 Ru1 C28 111.00(18)
C29 Ru1 C28 37.75(18)
C30 Ru1 C28 63.06(18)
C9 Ru1 C10 38.14(17)
C29 Ru1 C10 113.23(17)
C30 Ru1 C10 112.16(17)
C28 Ru1 C10 141.28(18)
C9 Ru1 C8 38.06(19)
C29 Ru1 C8 123.41(19)
C30 Ru1 C8 160.2(2)
C28 Ru1 C8 106.16(18)
C10 Ru1 C8 64.81(17)
C9 Ru1 C27 144.75(19)
C29 Ru1 C27 62.88(18)
C30 Ru1 C27 62.40(18)
C28 Ru1 C27 37.75(18)
C10 Ru1 C27 174.55(18)
C8 Ru1 C27 120.32(19)
C9 Ru1 C26 164.11(18)
C29 Ru1 C26 62.45(19)
C30 Ru1 C26 37.09(19)
C28 Ru1 C26 62.32(18)
C10 Ru1 C26 138.58(17)
C8 Ru1 C26 154.94(18)
C27 Ru1 C26 36.82(18)
C9 Ru1 C7 64.90(18)
C29 Ru1 C7 159.05(17)
C30 Ru1 C7 162.61(18)
C28 Ru1 C7 127.82(17)
C10 Ru1 C7 68.81(16)
C8 Ru1 C7 36.89(17)
C27 Ru1 C7 116.27(17)
C26 Ru1 C7 130.91(18)
C9 Ru1 P1 70.70(12)
C29 Ru1 P1 151.21(13)
C30 Ru1 P1 123.49(14)
C28 Ru1 P1 171.01(13)
C10 Ru1 P1 44.85(12)
C8 Ru1 P1 69.43(13)
C27 Ru1 P1 137.10(13)
C26 Ru1 P1 118.33(13)
C7 Ru1 P1 44.17(11)
C37 Ru2 C14 172.93(17)
C37 Ru2 C13 141.16(17)
C14 Ru2 C13 38.56(16)
C37 Ru2 C38 38.25(18)
C14 Ru2 C38 135.68(17)
C13 Ru2 C38 111.30(17)
C37 Ru2 C12 117.79(17)
C14 Ru2 C12 66.38(16)
C13 Ru2 C12 38.79(16)
C38 Ru2 C12 112.44(17)
C37 Ru2 C36 37.96(17)
C14 Ru2 C36 140.73(17)
C13 Ru2 C36 171.94(17)
C38 Ru2 C36 63.43(18)
C12 Ru2 C36 147.78(17)
C37 Ru2 C40 64.08(18)
C14 Ru2 C40 110.98(17)
C13 Ru2 C40 134.74(17)
C38 Ru2 C40 63.82(17)
C12 Ru2 C40 172.19(17)
C36 Ru2 C40 38.12(17)
C37 Ru2 C39 63.71(18)
C14 Ru2 C39 109.23(17)
C13 Ru2 C39 108.71(17)
C38 Ru2 C39 37.87(17)
C12 Ru2 C39 134.81(17)
C36 Ru2 C39 63.30(18)
C40 Ru2 C39 38.07(17)
C37 Ru2 C15 147.57(17)
C14 Ru2 C15 37.90(16)
C13 Ru2 C15 66.26(16)
C38 Ru2 C15 171.99(17)
C12 Ru2 C15 70.83(16)
C36 Ru2 C15 118.03(17)
C40 Ru2 C15 111.96(17)
C39 Ru2 C15 134.65(17)
C37 Ru2 P2 115.53(13)
C14 Ru2 P2 71.53(12)
C13 Ru2 P2 72.18(12)
C38 Ru2 P2 141.82(13)
C12 Ru2 P2 45.85(12)
C36 Ru2 P2 115.81(13)
C40 Ru2 P2 141.32(12)
C39 Ru2 P2 179.10(13)
C15 Ru2 P2 45.71(12)
C49 Ru3 C46 63.47(17)
C49 Ru3 C50 38.46(17)
C46 Ru3 C50 36.96(16)
C49 Ru3 C48 38.49(18)
C46 Ru3 C48 62.99(17)
C50 Ru3 C48 63.43(17)
C49 Ru3 C47 63.43(18)
C46 Ru3 C47 38.42(17)
C50 Ru3 C47 63.05(17)
C48 Ru3 C47 36.84(17)
C49 Ru3 P2 107.03(14)
C46 Ru3 P2 117.32(12)
C50 Ru3 P2 95.13(12)
C48 Ru3 P2 144.28(13)
C47 Ru3 P2 155.58(12)
C49 Ru3 P1 106.49(13)
C46 Ru3 P1 158.79(12)
C50 Ru3 P1 142.69(12)
C48 Ru3 P1 97.21(13)
C47 Ru3 P1 120.82(12)
P2 Ru3 P1 83.00(4)
C49 Ru3 Cl1 154.13(13)
C46 Ru3 Cl1 92.79(12)
C50 Ru3 Cl1 125.07(12)
C48 Ru3 Cl1 123.00(13)
C47 Ru3 Cl1 91.79(12)
P2 Ru3 Cl1 92.60(4)
P1 Ru3 Cl1 92.22(4)
C7 P1 C10 91.4(2)
C7 P1 Ru3 133.57(17)
C10 P1 Ru3 128.55(16)
C7 P1 Ru1 63.96(17)
C10 P1 Ru1 61.33(14)
Ru3 P1 Ru1 150.67(6)
C12 P2 C15 91.5(2)
C12 P2 Ru3 128.77(15)
C15 P2 Ru3 135.87(15)
C12 P2 Ru2 61.85(14)
C15 P2 Ru2 62.89(14)
Ru3 P2 Ru2 146.59(5)
C2 C1 C6 120.6(5)
C2 C1 H1 119.7
C6 C1 H1 119.7
C3 C2 C1 120.7(5)
C3 C2 H2 119.7
C1 C2 H2 119.7
C2 C3 C4 119.2(5)
C2 C3 H3 120.4
C4 C3 H3 120.4
C5 C4 C3 120.8(5)
C5 C4 H4 119.6
C3 C4 H4 119.6
C4 C5 C6 121.2(5)
C4 C5 H5 119.4
C6 C5 H5 119.4
C1 C6 C5 117.5(5)
C1 C6 C7 120.1(4)
C5 C6 C7 122.4(4)
C8 C7 C6 124.9(4)
C8 C7 P1 111.2(4)
C6 C7 P1 123.9(3)
C8 C7 Ru1 69.2(3)
C6 C7 Ru1 126.9(3)
P1 C7 Ru1 71.87(18)
C7 C8 C9 113.7(4)
C7 C8 C25 124.3(5)
C9 C8 C25 121.7(5)
C7 C8 Ru1 73.9(3)
C9 C8 Ru1 69.3(3)
C25 C8 Ru1 130.2(4)
C10 C9 C8 111.7(4)
C10 C9 C24 126.7(5)
C8 C9 C24 121.3(5)
C10 C9 Ru1 72.1(3)
C8 C9 Ru1 72.7(3)
C24 C9 Ru1 127.5(4)
C9 C10 C11 123.6(4)
C9 C10 P1 112.0(3)
C11 C10 P1 124.3(3)
C9 C10 Ru1 69.8(3)
C11 C10 Ru1 121.0(3)
P1 C10 Ru1 73.82(17)
O1 C11 C12 121.9(4)
O1 C11 C10 119.9(4)
C12 C11 C10 118.2(4)
C13 C12 C11 122.2(4)
C13 C12 P2 111.9(3)
C11 C12 P2 125.5(3)
C13 C12 Ru2 70.6(2)
C11 C12 Ru2 118.4(3)
P2 C12 Ru2 72.30(15)
C14 C13 C12 111.5(4)
C14 C13 C23 123.0(4)
C12 C13 C23 125.5(4)
C14 C13 Ru2 70.7(2)
C12 C13 Ru2 70.6(2)
C23 C13 Ru2 127.5(3)
C15 C14 C13 113.8(4)
C15 C14 C22 123.9(4)
C13 C14 C22 122.3(4)
C15 C14 Ru2 72.3(2)
C13 C14 Ru2 70.8(2)
C22 C14 Ru2 124.0(3)
C14 C15 C16 124.6(4)
C14 C15 P2 111.3(3)
C16 C15 P2 124.1(3)
C14 C15 Ru2 69.8(2)
C16 C15 Ru2 125.3(3)
P2 C15 Ru2 71.40(14)
C21 C16 C17 117.6(4)
C21 C16 C15 120.6(4)
C17 C16 C15 121.8(4)
C18 C17 C16 120.5(5)
C18 C17 H17 119.8
C16 C17 H17 119.8
C19 C18 C17 120.7(5)
C19 C18 H18 119.6
C17 C18 H18 119.6
C18 C19 C20 119.9(5)
C18 C19 H19 120.0
C20 C19 H19 120.0
C21 C20 C19 119.4(5)
C21 C20 H20 120.3
C19 C20 H20 120.3
C20 C21 C16 121.7(5)
C20 C21 H21 119.1
C16 C21 H21 119.1
C14 C22 H22A 109.5
C14 C22 H22B 109.5
H22A C22 H22B 109.5
C14 C22 H22C 109.5
H22A C22 H22C 109.5
H22B C22 H22C 109.5
C13 C23 H23A 109.5
C13 C23 H23B 109.5
H23A C23 H23B 109.5
C13 C23 H23C 109.5
H23A C23 H23C 109.5
H23B C23 H23C 109.5
C9 C24 H24A 109.5
C9 C24 H24B 109.5
H24A C24 H24B 109.5
C9 C24 H24C 109.5
H24A C24 H24C 109.5
H24B C24 H24C 109.5
C8 C25 H25A 109.5
C8 C25 H25B 109.5
H25A C25 H25B 109.5
C8 C25 H25C 109.5
H25A C25 H25C 109.5
H25B C25 H25C 109.5
C30 C26 C27 107.1(5)
C30 C26 C31 127.6(5)
C27 C26 C31 124.7(5)
C30 C26 Ru1 68.2(3)
C27 C26 Ru1 69.7(3)
C31 C26 Ru1 134.3(3)
C26 C27 C28 108.5(4)
C26 C27 C32 124.4(5)
C28 C27 C32 126.1(5)
C26 C27 Ru1 73.5(3)
C28 C27 Ru1 70.1(3)
C32 C27 Ru1 131.2(3)
C29 C28 C27 107.6(4)
C29 C28 C33 127.2(5)
C27 C28 C33 125.1(5)
C29 C28 Ru1 70.6(3)
C27 C28 Ru1 72.1(3)
C33 C28 Ru1 125.8(3)
C28 C29 C30 107.8(4)
C28 C29 C34 127.7(5)
C30 C29 C34 124.3(5)
C28 C29 Ru1 71.7(3)
C30 C29 Ru1 71.2(3)
C34 C29 Ru1 126.6(4)
C29 C30 C26 108.9(4)
C29 C30 C35 125.6(5)
C26 C30 C35 125.3(5)
C29 C30 Ru1 70.9(3)
C26 C30 Ru1 74.7(3)
C35 C30 Ru1 125.0(3)
C26 C31 H31A 109.5
C26 C31 H31B 109.5
H31A C31 H31B 109.5
C26 C31 H31C 109.5
H31A C31 H31C 109.5
H31B C31 H31C 109.5
C27 C32 H32A 109.5
C27 C32 H32B 109.5
H32A C32 H32B 109.5
C27 C32 H32C 109.5
H32A C32 H32C 109.5
H32B C32 H32C 109.5
C28 C33 H33A 109.5
C28 C33 H33B 109.5
H33A C33 H33B 109.5
C28 C33 H33C 109.5
H33A C33 H33C 109.5
H33B C33 H33C 109.5
C29 C34 H34A 109.5
C29 C34 H34B 109.5
H34A C34 H34B 109.5
C29 C34 H34C 109.5
H34A C34 H34C 109.5
H34B C34 H34C 109.5
C30 C35 H35A 109.5
C30 C35 H35B 109.5
H35A C35 H35B 109.5
C30 C35 H35C 109.5
H35A C35 H35C 109.5
H35B C35 H35C 109.5
C37 C36 C40 109.0(4)
C37 C36 C41 125.7(4)
C40 C36 C41 124.8(4)
C37 C36 Ru2 70.6(3)
C40 C36 Ru2 71.5(2)
C41 C36 Ru2 130.7(3)
C36 C37 C38 107.6(4)
C36 C37 C42 124.0(4)
C38 C37 C42 128.2(4)
C36 C37 Ru2 71.5(3)
C38 C37 Ru2 71.1(3)
C42 C37 Ru2 127.3(3)
C39 C38 C37 108.4(4)
C39 C38 C43 124.5(4)
C37 C38 C43 127.0(4)
C39 C38 Ru2 72.0(3)
C37 C38 Ru2 70.6(3)
C43 C38 Ru2 126.5(3)
C38 C39 C40 108.1(4)
C38 C39 C44 125.2(4)
C40 C39 C44 126.6(4)
C38 C39 Ru2 70.1(3)
C40 C39 Ru2 70.7(3)
C44 C39 Ru2 127.2(3)
C36 C40 C39 106.9(4)
C36 C40 C45 127.2(4)
C39 C40 C45 125.7(4)
C36 C40 Ru2 70.4(2)
C39 C40 Ru2 71.2(3)
C45 C40 Ru2 127.0(3)
C36 C41 H41A 109.5
C36 C41 H41B 109.5
H41A C41 H41B 109.5
C36 C41 H41C 109.5
H41A C41 H41C 109.5
H41B C41 H41C 109.5
C37 C42 H42A 109.5
C37 C42 H42B 109.5
H42A C42 H42B 109.5
C37 C42 H42C 109.5
H42A C42 H42C 109.5
H42B C42 H42C 109.5
C38 C43 H43A 109.5
C38 C43 H43B 109.5
H43A C43 H43B 109.5
C38 C43 H43C 109.5
H43A C43 H43C 109.5
H43B C43 H43C 109.5
C39 C44 H44A 109.5
C39 C44 H44B 109.5
H44A C44 H44B 109.5
C39 C44 H44C 109.5
H44A C44 H44C 109.5
H44B C44 H44C 109.5
C40 C45 H45A 109.5
C40 C45 H45B 109.5
H45A C45 H45B 109.5
C40 C45 H45C 109.5
H45A C45 H45C 109.5
H45B C45 H45C 109.5
C50 C46 C47 108.7(4)
C50 C46 C51 128.7(4)
C47 C46 C51 122.4(4)
C50 C46 Ru3 71.7(2)
C47 C46 Ru3 72.1(2)
C51 C46 Ru3 125.1(3)
C48 C47 C52 129.4(4)
C48 C47 C46 107.0(4)
C52 C47 C46 123.5(4)
C48 C47 Ru3 70.6(3)
C52 C47 Ru3 127.8(4)
C46 C47 Ru3 69.5(2)
C47 C48 C49 108.7(4)
C47 C48 C53 126.0(4)
C49 C48 C53 125.1(4)
C47 C48 Ru3 72.6(3)
C49 C48 Ru3 69.1(3)
C53 C48 Ru3 127.2(3)
C50 C49 C48 107.2(4)
C50 C49 C54 125.9(5)
C48 C49 C54 126.3(4)
C50 C49 Ru3 72.2(2)
C48 C49 Ru3 72.4(3)
C54 C49 Ru3 127.7(4)
C46 C50 C49 108.2(4)
C46 C50 C55 127.5(4)
C49 C50 C55 124.1(4)
C46 C50 Ru3 71.4(2)
C49 C50 Ru3 69.4(2)
C55 C50 Ru3 129.7(3)
C46 C51 H51A 109.5
C46 C51 H51B 109.5
H51A C51 H51B 109.5
C46 C51 H51C 109.5
H51A C51 H51C 109.5
H51B C51 H51C 109.5
C47 C52 H52A 109.5
C47 C52 H52B 109.5
H52A C52 H52B 109.5
C47 C52 H52C 109.5
H52A C52 H52C 109.5
H52B C52 H52C 109.5
C48 C53 H53A 109.5
C48 C53 H53B 109.5
H53A C53 H53B 109.5
C48 C53 H53C 109.5
H53A C53 H53C 109.5
H53B C53 H53C 109.5
C49 C54 H54A 109.5
C49 C54 H54B 109.5
H54A C54 H54B 109.5
C49 C54 H54C 109.5
H54A C54 H54C 109.5
H54B C54 H54C 109.5
C50 C55 H55A 109.5
C50 C55 H55B 109.5
H55A C55 H55B 109.5
C50 C55 H55C 109.5
H55A C55 H55C 109.5
H55B C55 H55C 109.5
Cl2 C56 Cl3 111.5(5)
Cl2 C56 H56A 109.3
Cl3 C56 H56A 109.3
Cl2 C56 H56B 109.3
Cl3 C56 H56B 109.3
H56A C56 H56B 108.0
Cl4 C57 Cl5 107.0(6)
Cl4 C57 H57A 110.3
Cl5 C57 H57A 110.3
Cl4 C57 H57B 110.3
Cl5 C57 H57B 110.3
H57A C57 H57B 108.6

loop_
_geom_bond_atom_site_label_1
_geom_bond_atom_site_label_2
_geom_bond_distance
Ru1 C9 2.175(5)
Ru1 C29 2.181(4)
Ru1 C30 2.186(5)
Ru1 C28 2.195(4)
Ru1 C10 2.205(4)
Ru1 C8 2.220(5)
Ru1 C27 2.223(5)
Ru1 C26 2.271(5)
Ru1 C7 2.282(5)
Ru1 P1 2.4138(12)
Ru2 C37 2.179(4)
Ru2 C14 2.185(4)
Ru2 C13 2.186(4)
Ru2 C38 2.186(4)
Ru2 C12 2.187(4)
Ru2 C36 2.191(4)
Ru2 C40 2.205(4)
Ru2 C39 2.211(5)
Ru2 C15 2.219(4)
Ru2 P2 2.3626(12)
Ru3 C49 2.175(5)
Ru3 C46 2.209(4)
Ru3 C50 2.213(4)
Ru3 C48 2.219(5)
Ru3 C47 2.245(4)
Ru3 P2 2.2594(12)
Ru3 P1 2.2773(12)
Ru3 Cl1 2.4644(12)
P1 C7 1.770(4)
P1 C10 1.772(5)
P2 C12 1.780(5)
P2 C15 1.785(4)
O1 C11 1.223(5)
C1 C2 1.378(7)
C1 C6 1.399(7)
C1 H1 0.9500
C2 C3 1.377(8)
C2 H2 0.9500
C3 C4 1.389(8)
C3 H3 0.9500
C4 C5 1.350(7)
C4 H4 0.9500
C5 C6 1.412(7)
C5 H5 0.9500
C6 C7 1.483(7)
C7 C8 1.426(7)
C8 C9 1.434(7)
C8 C25 1.508(7)
C9 C10 1.431(6)
C9 C24 1.506(7)
C10 C11 1.514(6)
C11 C12 1.470(6)
C12 C13 1.452(6)
C13 C14 1.443(6)
C13 C23 1.501(6)
C14 C15 1.431(6)
C14 C22 1.499(6)
C15 C16 1.470(6)
C16 C21 1.405(7)
C16 C17 1.405(6)
C17 C18 1.388(7)
C17 H17 0.9500
C18 C19 1.365(8)
C18 H18 0.9500
C19 C20 1.409(8)
C19 H19 0.9500
C20 C21 1.369(6)
C20 H20 0.9500
C21 H21 0.9500
C22 H22A 0.9800
C22 H22B 0.9800
C22 H22C 0.9800
C23 H23A 0.9800
C23 H23B 0.9800
C23 H23C 0.9800
C24 H24A 0.9800
C24 H24B 0.9800
C24 H24C 0.9800
C25 H25A 0.9800
C25 H25B 0.9800
C25 H25C 0.9800
C26 C30 1.420(8)
C26 C27 1.420(7)
C26 C31 1.481(7)
C27 C28 1.430(7)
C27 C32 1.519(7)
C28 C29 1.416(7)
C28 C33 1.491(7)
C29 C30 1.419(7)
C29 C34 1.498(7)
C30 C35 1.527(7)
C31 H31A 0.9800
C31 H31B 0.9800
C31 H31C 0.9800
C32 H32A 0.9800
C32 H32B 0.9800
C32 H32C 0.9800
C33 H33A 0.9800
C33 H33B 0.9800
C33 H33C 0.9800
C34 H34A 0.9800
C34 H34B 0.9800
C34 H34C 0.9800
C35 H35A 0.9800
C35 H35B 0.9800
C35 H35C 0.9800
C36 C37 1.421(7)
C36 C40 1.435(7)
C36 C41 1.508(7)
C37 C38 1.430(7)
C37 C42 1.501(7)
C38 C39 1.427(7)
C38 C43 1.495(6)
C39 C40 1.440(6)
C39 C44 1.505(7)
C40 C45 1.489(6)
C41 H41A 0.9800
C41 H41B 0.9800
C41 H41C 0.9800
C42 H42A 0.9800
C42 H42B 0.9800
C42 H42C 0.9800
C43 H43A 0.9800
C43 H43B 0.9800
C43 H43C 0.9800
C44 H44A 0.9800
C44 H44B 0.9800
C44 H44C 0.9800
C45 H45A 0.9800
C45 H45B 0.9800
C45 H45C 0.9800
C46 C50 1.402(6)
C46 C47 1.466(6)
C46 C51 1.496(6)
C47 C48 1.411(7)
C47 C52 1.461(7)
C48 C49 1.449(7)
C48 C53 1.495(6)
C49 C50 1.446(6)
C49 C54 1.519(7)
C50 C55 1.500(6)
C51 H51A 0.9800
C51 H51B 0.9800
C51 H51C 0.9800
C52 H52A 0.9800
C52 H52B 0.9800
C52 H52C 0.9800
C53 H53A 0.9800
C53 H53B 0.9800
C53 H53C 0.9800
C54 H54A 0.9800
C54 H54B 0.9800
C54 H54C 0.9800
C55 H55A 0.9800
C55 H55B 0.9800
C55 H55C 0.9800
Cl2 C56 1.728(9)
Cl3 C56 1.775(10)
C56 H56A 0.9900
C56 H56B 0.9900
Cl4 C57 1.789(10)
Cl5 C57 1.810(11)
C57 H57A 0.9900
C57 H57B 0.9900
